data_2206168
loop_
_publ_author_name
'Zhang, Xiao-Hong'
'Zhong, Ping'
'Xiao, Hong-Ping'
'Hu, Mao-Lin'

_publ_section_title
1-[2,6-Dichloro-4-(trifluoromethyl)phenyl]-5-(4-methoxyphenylsulfonamido)-1<i>H</i>-pyrazole-3-carbonitrile
_journal_issue 7
_journal_name_full 'Acta Crystallographica Section E'
_journal_page_first o2134
_journal_page_last o2135
_journal_paper_doi 10.1107/S160053680501812X
_journal_volume 61
_journal_year 2005
_chemical_formula_iupac 'C18 H11 Cl2 F3 N4 O3 S'
_chemical_formula_moiety 'C18 H11 Cl2 F3 N4 O3 S'
_chemical_formula_sum 'C18 H11 Cl2 F3 N4 O3 S'
_chemical_formula_weight 491.27
_chemical_melting_point 492
_chemical_name_systematic
;
1-[2,6-Dichloro-4-(trifluoromethyl)phenyl]-5-(4-methoxyphenyylsulfonamido)-
1H-pyrazole-3-carbonitrile
;
_space_group_IT_number 2
_symmetry_cell_setting triclinic
_symmetry_space_group_name_Hall '-P 1'
_symmetry_space_group_name_H-M 'P -1'
_atom_sites_solution_hydrogens geom
_atom_sites_solution_primary direct
_atom_sites_solution_secondary difmap
_cell_angle_alpha 99.651(2)
_cell_angle_beta 100.645(2)
_cell_angle_gamma 102.014(2)
_cell_formula_units_Z 2
_cell_length_a 9.3444(9)
_cell_length_b 10.1558(10)
_cell_length_c 11.6007(11)
_cell_measurement_reflns_used 1737
_cell_measurement_temperature 298(2)
_cell_measurement_theta_max 24.05
_cell_measurement_theta_min 2.74
_cell_volume 1033.65(17)
_computing_cell_refinement 'SAINT (Bruker, 2002)'
_computing_data_collection 'SMART (Bruker, 2002)'
_computing_data_reduction SAINT
_computing_molecular_graphics 'SHELXTL (Bruker, 2002)'
_computing_publication_material SHELXL97
_computing_structure_refinement 'SHELXL97 (Sheldrick, 1997)'
_computing_structure_solution 'SHELXS97 (Sheldrick, 1997)'
_diffrn_ambient_temperature 298(2)
_diffrn_measured_fraction_theta_full 0.987
_diffrn_measured_fraction_theta_max 0.987
_diffrn_measurement_device_type 'Bruker APEX area-detector'
_diffrn_measurement_method '\f and \w'
_diffrn_radiation_monochromator graphite
_diffrn_radiation_source 'fine-focus sealed tube'
_diffrn_radiation_type MoK\a
_diffrn_radiation_wavelength 0.71073
_diffrn_reflns_av_R_equivalents 0.0189
_diffrn_reflns_av_sigmaI/netI 0.0459
_diffrn_reflns_limit_h_max 8
_diffrn_reflns_limit_h_min -11
_diffrn_reflns_limit_k_max 12
_diffrn_reflns_limit_k_min -10
_diffrn_reflns_limit_l_max 13
_diffrn_reflns_limit_l_min -13
_diffrn_reflns_number 5556
_diffrn_reflns_theta_full 25.20
_diffrn_reflns_theta_max 25.20
_diffrn_reflns_theta_min 1.83
_diffrn_standards_number 0
_exptl_absorpt_coefficient_mu 0.471
_exptl_absorpt_correction_T_max 0.9285
_exptl_absorpt_correction_T_min 0.8995
_exptl_absorpt_correction_type multi-scan
_exptl_absorpt_process_details '(SADABS; Bruker, 2002)'
_exptl_crystal_colour colourless
_exptl_crystal_density_diffrn 1.578
_exptl_crystal_density_method 'not measured'
_exptl_crystal_description Block
_exptl_crystal_F_000 496
_exptl_crystal_size_max 0.23
_exptl_crystal_size_mid 0.20
_exptl_crystal_size_min 0.16
_refine_diff_density_max 0.659
_refine_diff_density_min -0.457
_refine_ls_extinction_method none
_refine_ls_goodness_of_fit_ref 1.077
_refine_ls_hydrogen_treatment constr
_refine_ls_matrix_type full
_refine_ls_number_parameters 281
_refine_ls_number_reflns 3659
_refine_ls_number_restraints 0
_refine_ls_restrained_S_all 1.077
_refine_ls_R_factor_all 0.0989
_refine_ls_R_factor_gt 0.0780
_refine_ls_shift/su_max 0.001
_refine_ls_shift/su_mean 0.000
_refine_ls_structure_factor_coef Fsqd
_refine_ls_weighting_details 'w=1/[\s^2^(Fo^2^)+(0.0844P)^2^+1.3536P] where P=(Fo^2^+2Fc^2^)/3'
_refine_ls_weighting_scheme calc
_refine_ls_wR_factor_gt 0.1810
_refine_ls_wR_factor_ref 0.1960
_reflns_number_gt 2845
_reflns_number_total 3659
_reflns_threshold_expression I>2\s(I)
_cod_data_source_file cv6524.cif
_cod_data_source_block I
_cod_database_code 2206168
_cod_database_fobs_code 2206168

loop_
_symmetry_equiv_pos_as_xyz
'x, y, z'
'-x, -y, -z'

loop_
_atom_site_label
_atom_site_fract_x
_atom_site_fract_y
_atom_site_fract_z
_atom_site_U_iso_or_equiv
_atom_site_adp_type
_atom_site_calc_flag
_atom_site_refinement_flags
_atom_site_occupancy
_atom_site_type_symbol
Cl1 0.23807(16) 0.16947(14) 0.54182(13) 0.0702(4) Uani d . 1 Cl
Cl2 0.25449(15) 0.55220(15) 0.92744(12) 0.0730(5) Uani d . 1 Cl
S1 0.22040(12) 0.66306(13) 0.51197(11) 0.0497(4) Uani d . 1 S
F1 -0.1390(7) -0.0028(8) 0.8354(11) 0.263(6) Uani d . 1 F
F2 -0.2590(6) 0.0450(8) 0.6996(5) 0.198(4) Uani d . 1 F
F3 -0.2253(5) 0.1591(6) 0.8662(6) 0.171(3) Uani d . 1 F
O1 0.0675(4) 0.6273(4) 0.4461(3) 0.0650(10) Uani d . 1 O
O2 0.3391(4) 0.7019(4) 0.4539(3) 0.0624(9) Uani d . 1 O
O3 0.2946(5) 1.0773(4) 0.9482(4) 0.0860(12) Uani d . 1 O
N1 0.3633(3) 0.4360(4) 0.7170(3) 0.0423(8) Uani d . 1 N
N2 0.5018(4) 0.4406(4) 0.7824(3) 0.0499(10) Uani d . 1 N
N3 0.8764(5) 0.5957(6) 0.8273(5) 0.0896(17) Uani d . 1 N
N4 0.2377(4) 0.5223(4) 0.5592(3) 0.0481(9) Uani d . 1 N
H4 0.1640 0.4501 0.5358 0.058 Uiso calc R 1 H
C1 -0.1591(7) 0.1004(7) 0.7964(7) 0.0828(19) Uani d . 1 C
C2 -0.0204(5) 0.1867(5) 0.7759(5) 0.0543(12) Uani d . 1 C
C3 0.0380(5) 0.1404(5) 0.6823(5) 0.0546(12) Uani d . 1 C
H3 -0.0069 0.0543 0.6321 0.065 Uiso calc R 1 H
C4 0.1648(5) 0.2229(5) 0.6628(4) 0.0459(10) Uani d . 1 C
C5 0.2331(4) 0.3504(4) 0.7384(4) 0.0422(10) Uani d . 1 C
C6 0.1725(5) 0.3943(5) 0.8335(4) 0.0488(11) Uani d . 1 C
C7 0.0449(5) 0.3124(5) 0.8536(4) 0.0554(12) Uani d . 1 C
H7 0.0044 0.3416 0.9180 0.067 Uiso calc R 1 H
C8 0.3683(4) 0.5167(4) 0.6361(4) 0.0396(10) Uani d . 1 C
C9 0.5159(4) 0.5811(5) 0.6497(4) 0.0469(11) Uani d . 1 C
H9 0.5566 0.6445 0.6079 0.056 Uiso calc R 1 H
C10 0.5913(4) 0.5302(5) 0.7402(4) 0.0453(11) Uani d . 1 C
C11 0.7516(5) 0.5644(6) 0.7899(5) 0.0598(13) Uani d . 1 C
C12 0.2451(5) 0.7900(5) 0.6402(4) 0.0501(11) Uani d . 1 C
C13 0.3678(5) 0.9016(5) 0.6726(5) 0.0612(13) Uani d . 1 C
H13 0.4374 0.9104 0.6248 0.073 Uiso calc R 1 H
C14 0.3880(5) 1.0000(5) 0.7752(5) 0.0633(14) Uani d . 1 C
H14 0.4706 1.0755 0.7964 0.076 Uiso calc R 1 H
C15 0.2863(6) 0.9865(5) 0.8460(5) 0.0614(13) Uani d . 1 C
C16 0.1627(6) 0.8727(6) 0.8143(5) 0.0682(15) Uani d . 1 C
H16 0.0944 0.8631 0.8631 0.082 Uiso calc R 1 H
C17 0.1421(5) 0.7761(5) 0.7128(5) 0.0615(14) Uani d . 1 C
H17 0.0593 0.7008 0.6917 0.074 Uiso calc R 1 H
C18 0.4241(7) 1.1899(6) 0.9915(6) 0.0856(18) Uani d . 1 C
H18A 0.5129 1.1556 1.0003 0.128 Uiso calc R 1 H
H18B 0.4197 1.2406 1.0679 0.128 Uiso calc R 1 H
H18C 0.4270 1.2495 0.9354 0.128 Uiso calc R 1 H

loop_
_atom_site_aniso_label
_atom_site_aniso_U_11
_atom_site_aniso_U_22
_atom_site_aniso_U_33
_atom_site_aniso_U_12
_atom_site_aniso_U_13
_atom_site_aniso_U_23
Cl1 0.0739(9) 0.0600(8) 0.0756(9) 0.0043(6) 0.0371(7) 0.0047(7)
Cl2 0.0622(8) 0.0731(9) 0.0641(8) -0.0106(7) 0.0159(6) -0.0065(7)
S1 0.0385(6) 0.0581(7) 0.0538(7) 0.0075(5) 0.0068(5) 0.0251(6)
F1 0.145(5) 0.218(7) 0.552(17) 0.068(5) 0.194(8) 0.275(10)
F2 0.108(4) 0.261(7) 0.137(4) -0.112(5) 0.052(3) -0.027(5)
F3 0.105(3) 0.155(5) 0.219(6) -0.047(3) 0.116(4) -0.037(4)
O1 0.047(2) 0.076(2) 0.068(2) 0.0085(17) -0.0046(16) 0.0327(19)
O2 0.057(2) 0.074(2) 0.059(2) 0.0098(17) 0.0198(16) 0.0243(18)
O3 0.086(3) 0.073(3) 0.091(3) 0.000(2) 0.034(2) 0.003(2)
N1 0.0246(17) 0.052(2) 0.048(2) 0.0026(15) 0.0058(15) 0.0169(17)
N2 0.0282(19) 0.066(3) 0.052(2) 0.0060(17) 0.0028(16) 0.0177(19)
N3 0.030(2) 0.134(5) 0.099(4) 0.003(3) 0.007(2) 0.042(3)
N4 0.0332(19) 0.048(2) 0.055(2) -0.0014(16) -0.0020(16) 0.0160(18)
C1 0.068(4) 0.068(4) 0.103(5) -0.018(3) 0.036(4) 0.018(4)
C2 0.039(3) 0.063(3) 0.060(3) 0.005(2) 0.012(2) 0.020(2)
C3 0.048(3) 0.047(3) 0.064(3) 0.001(2) 0.011(2) 0.012(2)
C4 0.040(2) 0.050(3) 0.051(3) 0.010(2) 0.015(2) 0.016(2)
C5 0.029(2) 0.050(3) 0.046(2) 0.0042(18) 0.0022(18) 0.019(2)
C6 0.040(2) 0.058(3) 0.042(2) 0.004(2) 0.0019(19) 0.011(2)
C7 0.044(3) 0.072(3) 0.049(3) 0.005(2) 0.016(2) 0.014(2)
C8 0.031(2) 0.043(2) 0.040(2) 0.0040(18) 0.0047(17) 0.0078(18)
C9 0.035(2) 0.057(3) 0.047(3) 0.004(2) 0.0114(19) 0.016(2)
C10 0.029(2) 0.058(3) 0.045(2) 0.0046(19) 0.0096(18) 0.008(2)
C11 0.039(3) 0.081(4) 0.059(3) 0.006(2) 0.011(2) 0.025(3)
C12 0.039(2) 0.052(3) 0.065(3) 0.011(2) 0.015(2) 0.027(2)
C13 0.044(3) 0.062(3) 0.082(4) 0.008(2) 0.026(3) 0.022(3)
C14 0.046(3) 0.056(3) 0.084(4) 0.001(2) 0.014(3) 0.018(3)
C15 0.058(3) 0.055(3) 0.071(4) 0.011(2) 0.017(3) 0.014(3)
C16 0.058(3) 0.065(3) 0.084(4) 0.005(3) 0.034(3) 0.016(3)
C17 0.048(3) 0.056(3) 0.077(4) -0.002(2) 0.022(3) 0.017(3)
C18 0.095(5) 0.067(4) 0.081(4) 0.008(3) 0.010(3) 0.004(3)

loop_
_atom_type_symbol
_atom_type_description
_atom_type_scat_dispersion_real
_atom_type_scat_dispersion_imag
_atom_type_scat_source
C C 0.0033 0.0016 'International Tables Vol C Tables 4.2.6.8 and 6.1.1.4'
H H 0.0000 0.0000 'International Tables Vol C Tables 4.2.6.8 and 6.1.1.4'
N N 0.0061 0.0033 'International Tables Vol C Tables 4.2.6.8 and 6.1.1.4'
O O 0.0106 0.0060 'International Tables Vol C Tables 4.2.6.8 and 6.1.1.4'
F F 0.0171 0.0103 'International Tables Vol C Tables 4.2.6.8 and 6.1.1.4'
S S 0.1246 0.1234 'International Tables Vol C Tables 4.2.6.8 and 6.1.1.4'
Cl Cl 0.1484 0.1585 'International Tables Vol C Tables 4.2.6.8 and 6.1.1.4'

loop_
_geom_angle_atom_site_label_1
_geom_angle_atom_site_label_2
_geom_angle_atom_site_label_3
_geom_angle
_geom_angle_publ_flag
O2 S1 O1 120.2(2) yes
O2 S1 N4 108.1(2) yes
O1 S1 N4 102.9(2) ?
O2 S1 C12 108.4(2) ?
O1 S1 C12 110.0(2) ?
N4 S1 C12 106.1(2) yes
C15 O3 C18 118.3(5) ?
C8 N1 N2 112.9(3) yes
C8 N1 C5 127.5(3) yes
N2 N1 C5 119.6(3) ?
C10 N2 N1 102.5(3) ?
C8 N4 S1 121.8(3) yes
C8 N4 H4 119.1 ?
S1 N4 H4 119.1 ?
F1 C1 F3 105.3(7) ?
F1 C1 F2 101.4(7) ?
F3 C1 F2 105.4(7) ?
F1 C1 C2 113.6(6) ?
F3 C1 C2 116.6(5) yes
F2 C1 C2 113.0(6) ?
C3 C2 C7 122.1(4) ?
C3 C2 C1 119.8(5) yes
C7 C2 C1 118.2(5) ?
C2 C3 C4 119.1(4) ?
C2 C3 H3 120.5 ?
C4 C3 H3 120.5 ?
C3 C4 C5 120.6(4) ?
C3 C4 Cl1 120.2(4) ?
C5 C4 Cl1 119.2(3) ?
C6 C5 C4 119.2(4) ?
C6 C5 N1 120.5(4) yes
C4 C5 N1 120.3(4) yes
C5 C6 C7 120.7(4) ?
C5 C6 Cl2 119.9(3) ?
C7 C6 Cl2 119.3(4) ?
C2 C7 C6 118.3(4) ?
C2 C7 H7 120.8 ?
C6 C7 H7 120.8 ?
N1 C8 C9 106.8(4) yes
N1 C8 N4 120.9(3) yes
C9 C8 N4 132.3(4) ?
C8 C9 C10 104.1(4) ?
C8 C9 H9 127.9 ?
C10 C9 H9 127.9 ?
N2 C10 C9 113.7(4) yes
N2 C10 C11 119.1(4) yes
C9 C10 C11 127.2(4) ?
N3 C11 C10 177.4(6) ?
C13 C12 C17 119.6(5) ?
C13 C12 S1 120.8(4) ?
C17 C12 S1 119.6(4) yes
C14 C13 C12 120.4(5) ?
C14 C13 H13 119.8 ?
C12 C13 H13 119.8 ?
C15 C14 C13 119.8(5) ?
C15 C14 H14 120.1 ?
C13 C14 H14 120.1 ?
O3 C15 C14 124.8(5) ?
O3 C15 C16 115.2(5) ?
C14 C15 C16 120.0(5) ?
C17 C16 C15 120.3(5) ?
C17 C16 H16 119.9 ?
C15 C16 H16 119.9 ?
C16 C17 C12 119.9(5) yes
C16 C17 H17 120.1 ?
C12 C17 H17 120.1 ?
O3 C18 H18A 109.5 ?
O3 C18 H18B 109.5 ?
H18A C18 H18B 109.5 ?
O3 C18 H18C 109.5 ?
H18A C18 H18C 109.5 ?
H18B C18 H18C 109.5 ?

loop_
_geom_bond_atom_site_label_1
_geom_bond_atom_site_label_2
_geom_bond_distance
_geom_bond_publ_flag
Cl1 C4 1.728(4) ?
Cl2 C6 1.715(5) ?
S1 O2 1.422(3) yes
S1 O1 1.430(3) yes
S1 N4 1.642(4) yes
S1 C12 1.742(5) yes
F1 C1 1.245(8) yes
F2 C1 1.277(8) ?
F3 C1 1.253(8) ?
O3 C15 1.353(6) yes
O3 C18 1.426(7) ?
N1 C8 1.346(5) ?
N1 N2 1.361(4) yes
N1 C5 1.428(5) yes
N2 C10 1.323(6) ?
N3 C11 1.124(6) ?
N4 C8 1.389(5) ?
N4 H4 0.8600 ?
C1 C2 1.488(7) ?
C2 C3 1.361(7) ?
C2 C7 1.380(7) ?
C3 C4 1.381(6) ?
C3 H3 0.9300 ?
C4 C5 1.386(6) yes
C5 C6 1.381(6) ?
C6 C7 1.387(6) ?
C7 H7 0.9300 ?
C8 C9 1.366(5) ?
C9 C10 1.388(6) ?
C9 H9 0.9300 ?
C10 C11 1.447(6) yes
C12 C13 1.377(7) ?
C12 C17 1.392(7) ?
C13 C14 1.375(8) ?
C13 H13 0.9300 ?
C14 C15 1.366(7) ?
C14 H14 0.9300 ?
C15 C16 1.397(7) ?
C16 C17 1.355(7) ?
C16 H16 0.9300 ?
C17 H17 0.9300 ?
C18 H18A 0.9600 ?
C18 H18B 0.9600 ?
C18 H18C 0.9600 ?

loop_
_geom_hbond_atom_site_label_D
_geom_hbond_atom_site_label_H
_geom_hbond_atom_site_label_A
_geom_hbond_site_symmetry_A
_geom_hbond_distance_DH
_geom_hbond_distance_HA
_geom_hbond_distance_DA
_geom_hbond_angle_DHA
N4 H4 O1 2_566 0.86 2.20 2.924(5) 141

loop_
_geom_torsion_atom_site_label_1
_geom_torsion_atom_site_label_2
_geom_torsion_atom_site_label_3
_geom_torsion_atom_site_label_4
_geom_torsion
C8 N1 N2 C10 1.5(5)
C5 N1 N2 C10 -178.8(4)
O2 S1 N4 C8 57.0(4)
O1 S1 N4 C8 -174.8(4)
C12 S1 N4 C8 -59.2(4)
F1 C1 C2 C3 72.0(10)
F3 C1 C2 C3 -165.2(7)
F2 C1 C2 C3 -42.8(9)
F1 C1 C2 C7 -108.0(9)
F3 C1 C2 C7 14.8(10)
F2 C1 C2 C7 137.2(7)
C7 C2 C3 C4 -1.4(8)
C1 C2 C3 C4 178.6(5)
C2 C3 C4 C5 0.9(7)
C2 C3 C4 Cl1 -177.9(4)
C3 C4 C5 C6 -0.2(7)
Cl1 C4 C5 C6 178.5(3)
C3 C4 C5 N1 -179.3(4)
Cl1 C4 C5 N1 -0.6(6)
C8 N1 C5 C6 -99.9(5)
N2 N1 C5 C6 80.5(5)
C8 N1 C5 C4 79.2(6)
N2 N1 C5 C4 -100.4(5)
C4 C5 C6 C7 0.0(7)
N1 C5 C6 C7 179.1(4)
C4 C5 C6 Cl2 -179.6(3)
N1 C5 C6 Cl2 -0.5(6)
C3 C2 C7 C6 1.2(8)
C1 C2 C7 C6 -178.8(5)
C5 C6 C7 C2 -0.5(7)
Cl2 C6 C7 C2 179.1(4)
N2 N1 C8 C9 -1.6(5)
C5 N1 C8 C9 178.8(4)
N2 N1 C8 N4 178.4(4)
C5 N1 C8 N4 -1.3(7)
S1 N4 C8 N1 148.3(3)
S1 N4 C8 C9 -31.8(7)
N1 C8 C9 C10 0.9(5)
N4 C8 C9 C10 -179.0(5)
N1 N2 C10 C9 -0.8(5)
N1 N2 C10 C11 179.3(4)
C8 C9 C10 N2 0.0(5)
C8 C9 C10 C11 179.8(5)
N2 C10 C11 N3 -152(13)
C9 C10 C11 N3 28(13)
O2 S1 C12 C13 -2.4(5)
O1 S1 C12 C13 -135.8(4)
N4 S1 C12 C13 113.5(4)
O2 S1 C12 C17 179.6(4)
O1 S1 C12 C17 46.3(5)
N4 S1 C12 C17 -64.4(4)
C17 C12 C13 C14 -0.8(8)
S1 C12 C13 C14 -178.8(4)
C12 C13 C14 C15 0.5(8)
C18 O3 C15 C14 -5.2(8)
C18 O3 C15 C16 174.8(5)
C13 C14 C15 O3 -179.6(5)
C13 C14 C15 C16 0.3(8)
O3 C15 C16 C17 179.1(5)
C14 C15 C16 C17 -0.8(9)
C15 C16 C17 C12 0.5(9)
C13 C12 C17 C16 0.3(8)
S1 C12 C17 C16 178.3(4)

loop_
_cod_related_entry_id
_cod_related_entry_database
_cod_related_entry_code
1 ChemSpider 21129309
